data_7153210
loop_
_publ_author_name
'Vijayadas, Kuruppanthara N.'
'Nair, Roshna V.'
'Gawade, Rupesh L.'
'Kotmale, Amol S.'
'Prabhakaran, Panchami'
'Gonnade, Rajesh G.'
'Puranik, Vedavadi G.'
'Rajamohanan, Pattuparambil R.'
'Sanjayan, Gangadhar J.'

_publ_section_title
;
 Ester vs. amide on folding: a case study with a 2-residue synthetic
 peptide.
;
_journal_issue 48
_journal_name_full 'Organic &amp; biomolecular chemistry'
_journal_page_first 8348
_journal_page_last 8356
_journal_paper_doi 10.1039/c3ob41967c
_journal_volume 11
_journal_year 2013
_chemical_absolute_configuration syn
_chemical_formula_moiety 'C16 H20 N2 O5'
_chemical_formula_sum 'C16 H20 N2 O5'
_chemical_formula_weight 320.34
_chemical_name_systematic
;
?
;
_space_group_IT_number 19
_symmetry_cell_setting orthorhombic
_symmetry_space_group_name_Hall 'P 2ac 2ab'
_symmetry_space_group_name_H-M 'P 21 21 21'
_atom_sites_solution_hydrogens geom
_atom_sites_solution_primary direct
_atom_sites_solution_secondary difmap
_audit_creation_method SHELXL-97
_cell_angle_alpha 90.00
_cell_angle_beta 90.00
_cell_angle_gamma 90.00
_cell_formula_units_Z 4
_cell_length_a 8.111(2)
_cell_length_b 9.756(2)
_cell_length_c 20.126(6)
_cell_measurement_reflns_used 4943
_cell_measurement_temperature 173(2)
_cell_measurement_theta_max 28.349
_cell_measurement_theta_min 2.318
_cell_volume 1592.6(7)
_computing_cell_refinement 'SAINT (Bruker, 2003)'
_computing_data_collection 'SMART (Bruker, 2003)'
_computing_data_reduction 'SAINT (Bruker, 2003)'
_computing_molecular_graphics 'ORTEP-3 (Farrugia, 1997)'
_computing_publication_material 'SHELXTL (Bruker, 2003)'
_computing_structure_refinement 'SHELXL97 (Sheldrick, 1997)'
_computing_structure_solution 'SHELXS97 (Sheldrick, 1997)'
_diffrn_ambient_temperature 173(2)
_diffrn_measured_fraction_theta_full 0.991
_diffrn_measured_fraction_theta_max 0.991
_diffrn_measurement_device 'BRUKER SMART APEX'
_diffrn_measurement_device_type 'CCD Area Detector'
_diffrn_measurement_method 'Omega and phi Scan'
_diffrn_radiation_monochromator graphite
_diffrn_radiation_source 'fine-focus sealed tube'
_diffrn_radiation_type MoK\a
_diffrn_radiation_wavelength 0.71073
_diffrn_reflns_av_R_equivalents 0.0237
_diffrn_reflns_av_sigmaI/netI 0.0304
_diffrn_reflns_limit_h_max 10
_diffrn_reflns_limit_h_min -8
_diffrn_reflns_limit_k_max 13
_diffrn_reflns_limit_k_min -13
_diffrn_reflns_limit_l_max 26
_diffrn_reflns_limit_l_min -18
_diffrn_reflns_number 8457
_diffrn_reflns_theta_full 28.41
_diffrn_reflns_theta_max 28.41
_diffrn_reflns_theta_min 2.02
_exptl_absorpt_coefficient_mu 0.100
_exptl_absorpt_correction_T_max 0.9778
_exptl_absorpt_correction_T_min 0.9517
_exptl_absorpt_correction_type multi-scan
_exptl_absorpt_process_details 'Beuker's SADABS'
_exptl_crystal_colour colourless
_exptl_crystal_density_diffrn 1.336
_exptl_crystal_density_method 'not measured'
_exptl_crystal_description 'thick plate'
_exptl_crystal_F_000 680
_exptl_crystal_size_max 0.50
_exptl_crystal_size_mid 0.27
_exptl_crystal_size_min 0.22
_refine_diff_density_max 0.177
_refine_diff_density_min -0.201
_refine_diff_density_rms 0.036
_refine_ls_abs_structure_details 'Flack H D (1983), Acta Cryst. A39, 876-881'
_refine_ls_abs_structure_Flack 0.3(8)
_refine_ls_extinction_method none
_refine_ls_goodness_of_fit_ref 1.031
_refine_ls_hydrogen_treatment constr
_refine_ls_matrix_type full
_refine_ls_number_parameters 210
_refine_ls_number_reflns 3901
_refine_ls_number_restraints 0
_refine_ls_restrained_S_all 1.031
_refine_ls_R_factor_all 0.0405
_refine_ls_R_factor_gt 0.0353
_refine_ls_shift/su_max 0.001
_refine_ls_shift/su_mean 0.000
_refine_ls_structure_factor_coef Fsqd
_refine_ls_weighting_details 'calc w=1/[\s^2^(Fo^2^)+(0.0371P)^2^+0.2629P] where P=(Fo^2^+2Fc^2^)/3'
_refine_ls_weighting_scheme calc
_refine_ls_wR_factor_gt 0.0796
_refine_ls_wR_factor_ref 0.0823
_reflns_number_gt 3560
_reflns_number_total 3901
_reflns_threshold_expression >2sigma(I)
_cod_data_source_file c3ob41967c.txt
_cod_data_source_block 8
_cod_original_sg_symbol_H-M P2(1)2(1)2(1)
_cod_database_code 7153210

loop_
_symmetry_equiv_pos_as_xyz
'x, y, z'
'x+1/2, -y+1/2, -z'
'-x, y+1/2, -z+1/2'
'-x+1/2, -y, z+1/2'

loop_
_atom_site_label
_atom_site_type_symbol
_atom_site_fract_x
_atom_site_fract_y
_atom_site_fract_z
_atom_site_U_iso_or_equiv
_atom_site_adp_type
_atom_site_occupancy
_atom_site_symmetry_multiplicity
_atom_site_calc_flag
_atom_site_refinement_flags
O1 O 1.31817(15) 1.02741(11) 0.55090(7) 0.0470(3) Uani 1 1 d .
O2 O 0.90451(13) 0.77090(9) 0.67600(5) 0.0287(2) Uani 1 1 d .
O3 O 0.57247(12) 0.69965(10) 0.75677(5) 0.0327(2) Uani 1 1 d .
O4 O 0.77888(13) 0.55701(9) 0.78108(5) 0.0293(2) Uani 1 1 d .
O5 O 1.33832(13) 0.80375(10) 0.57751(5) 0.0336(2) Uani 1 1 d .
N1 N 1.10033(15) 0.90519(11) 0.59067(5) 0.0258(2) Uani 1 1 d .
H1 H 1.0698 0.8217 0.6017 0.031 Uiso 1 1 calc R
N2 N 0.82282(14) 0.90911(10) 0.75766(6) 0.0232(2) Uani 1 1 d .
C1 C 1.25772(19) 0.92288(14) 0.57089(7) 0.0287(3) Uani 1 1 d .
C2 C 0.98145(18) 1.00887(13) 0.59512(6) 0.0249(3) Uani 1 1 d .
C3 C 0.86430(17) 1.00404(13) 0.64624(6) 0.0238(3) Uani 1 1 d .
C4 C 0.74207(19) 1.10310(15) 0.64843(7) 0.0311(3) Uani 1 1 d .
H4 H 0.6603 1.0990 0.6822 0.037 Uiso 1 1 calc R
C5 C 0.7375(2) 1.20800(16) 0.60213(8) 0.0377(4) Uani 1 1 d .
H5 H 0.6533 1.2756 0.6043 0.045 Uiso 1 1 calc R
C6 C 0.8549(2) 1.21406(15) 0.55310(7) 0.0363(4) Uani 1 1 d .
H6 H 0.8527 1.2868 0.5217 0.044 Uiso 1 1 calc R
C7 C 0.9760(2) 1.11512(14) 0.54919(7) 0.0312(3) Uani 1 1 d .
H7 H 1.0563 1.1197 0.5149 0.037 Uiso 1 1 calc R
C8 C 0.86684(17) 0.88753(13) 0.69433(6) 0.0229(3) Uani 1 1 d .
C9 C 0.82212(17) 0.79060(13) 0.80265(7) 0.0237(3) Uani 1 1 d .
H9 H 0.9365 0.7539 0.8079 0.028 Uiso 1 1 calc R
C10 C 0.7634(2) 0.85368(14) 0.86798(7) 0.0307(3) Uani 1 1 d .
H10A H 0.6416 0.8596 0.8697 0.037 Uiso 1 1 calc R
H10B H 0.8033 0.8005 0.9067 0.037 Uiso 1 1 calc R
C11 C 0.8415(2) 0.99539(14) 0.86573(7) 0.0328(3) Uani 1 1 d .
H11A H 0.7881 1.0584 0.8977 0.039 Uiso 1 1 calc R
H11B H 0.9611 0.9910 0.8754 0.039 Uiso 1 1 calc R
C12 C 0.81000(19) 1.03982(13) 0.79462(7) 0.0288(3) Uani 1 1 d .
H12A H 0.6991 1.0809 0.7897 0.035 Uiso 1 1 calc R
H12B H 0.8940 1.1065 0.7794 0.035 Uiso 1 1 calc R
C13 C 0.70897(17) 0.67984(13) 0.77660(6) 0.0236(3) Uani 1 1 d .
C14 C 0.6799(2) 0.44335(15) 0.75837(9) 0.0419(4) Uani 1 1 d .
H14A H 0.6487 0.4581 0.7119 0.063 Uiso 1 1 calc R
H14B H 0.5802 0.4365 0.7857 0.063 Uiso 1 1 calc R
H14C H 0.7435 0.3583 0.7621 0.063 Uiso 1 1 calc R
C15 C 1.5102(2) 0.80531(18) 0.55864(9) 0.0443(4) Uani 1 1 d .
H15A H 1.5685 0.8815 0.5811 0.053 Uiso 1 1 calc R
H15B H 1.5213 0.8172 0.5100 0.053 Uiso 1 1 calc R
C16 C 1.5804(2) 0.67125(19) 0.57958(9) 0.0470(4) Uani 1 1 d .
H16A H 1.5239 0.5970 0.5560 0.070 Uiso 1 1 calc R
H16B H 1.5653 0.6596 0.6276 0.070 Uiso 1 1 calc R
H16C H 1.6983 0.6688 0.5690 0.070 Uiso 1 1 calc R

loop_
_atom_site_aniso_label
_atom_site_aniso_U_11
_atom_site_aniso_U_22
_atom_site_aniso_U_33
_atom_site_aniso_U_23
_atom_site_aniso_U_13
_atom_site_aniso_U_12
O1 0.0424(7) 0.0344(6) 0.0642(8) 0.0144(6) 0.0146(6) -0.0056(5)
O2 0.0335(6) 0.0202(4) 0.0322(5) 0.0008(4) 0.0083(4) 0.0003(4)
O3 0.0242(5) 0.0283(5) 0.0455(6) 0.0047(4) -0.0020(4) -0.0020(4)
O4 0.0350(6) 0.0176(4) 0.0354(5) 0.0009(4) -0.0058(4) -0.0005(4)
O5 0.0292(6) 0.0283(5) 0.0432(6) -0.0010(4) 0.0086(5) 0.0001(4)
N1 0.0306(6) 0.0193(5) 0.0273(5) 0.0011(4) 0.0058(5) -0.0018(5)
N2 0.0249(6) 0.0163(5) 0.0285(5) 0.0021(4) 0.0021(4) -0.0012(4)
C1 0.0329(8) 0.0268(7) 0.0263(6) 0.0000(5) 0.0040(6) -0.0025(6)
C2 0.0298(7) 0.0215(6) 0.0235(6) -0.0008(5) -0.0034(5) -0.0026(6)
C3 0.0239(7) 0.0212(6) 0.0262(6) 0.0018(5) -0.0032(5) -0.0019(5)
C4 0.0290(8) 0.0291(7) 0.0352(7) 0.0024(6) -0.0010(6) 0.0032(6)
C5 0.0396(9) 0.0313(7) 0.0421(8) 0.0051(6) -0.0075(7) 0.0110(7)
C6 0.0482(10) 0.0294(7) 0.0312(7) 0.0092(6) -0.0094(7) 0.0022(7)
C7 0.0395(9) 0.0288(7) 0.0253(7) 0.0050(6) -0.0008(6) -0.0017(7)
C8 0.0189(6) 0.0215(6) 0.0284(6) 0.0013(5) 0.0022(5) -0.0025(5)
C9 0.0236(7) 0.0197(6) 0.0279(6) 0.0024(5) 0.0009(5) -0.0003(5)
C10 0.0375(9) 0.0276(7) 0.0271(7) 0.0017(5) 0.0031(6) 0.0021(6)
C11 0.0377(9) 0.0278(7) 0.0330(7) -0.0059(6) -0.0011(6) -0.0008(6)
C12 0.0344(8) 0.0185(6) 0.0336(7) -0.0020(5) 0.0011(6) -0.0013(6)
C13 0.0262(7) 0.0216(6) 0.0231(6) 0.0045(5) 0.0031(5) -0.0016(5)
C14 0.0539(11) 0.0210(6) 0.0507(9) -0.0020(6) -0.0140(8) -0.0052(7)
C15 0.0312(9) 0.0486(9) 0.0532(10) -0.0060(8) 0.0102(7) -0.0002(8)
C16 0.0368(9) 0.0638(12) 0.0403(9) -0.0066(8) 0.0008(7) 0.0125(9)

loop_
_atom_type_symbol
_atom_type_description
_atom_type_scat_dispersion_real
_atom_type_scat_dispersion_imag
_atom_type_scat_source
C C 0.0033 0.0016 'International Tables Vol C Tables 4.2.6.8 and 6.1.1.4'
H H 0.0000 0.0000 'International Tables Vol C Tables 4.2.6.8 and 6.1.1.4'
N N 0.0061 0.0033 'International Tables Vol C Tables 4.2.6.8 and 6.1.1.4'
O O 0.0106 0.0060 'International Tables Vol C Tables 4.2.6.8 and 6.1.1.4'

loop_
_geom_angle_atom_site_label_1
_geom_angle_atom_site_label_2
_geom_angle_atom_site_label_3
_geom_angle
C13 O4 C14 115.73(11)
C1 O5 C15 115.81(12)
C1 N1 C2 125.33(12)
C1 N1 H1 117.3
C2 N1 H1 117.3
C8 N2 C9 117.63(11)
C8 N2 C12 129.20(11)
C9 N2 C12 111.60(11)
O1 C1 O5 124.79(14)
O1 C1 N1 126.46(14)
O5 C1 N1 108.76(12)
C7 C2 N1 121.20(13)
C7 C2 C3 119.48(13)
N1 C2 C3 119.31(11)
C4 C3 C2 119.02(12)
C4 C3 C8 121.36(12)
C2 C3 C8 119.49(12)
C5 C4 C3 120.90(15)
C5 C4 H4 119.6
C3 C4 H4 119.6
C6 C5 C4 119.81(15)
C6 C5 H5 120.1
C4 C5 H5 120.1
C5 C6 C7 120.33(13)
C5 C6 H6 119.8
C7 C6 H6 119.8
C6 C7 C2 120.43(14)
C6 C7 H7 119.8
C2 C7 H7 119.8
O2 C8 N2 119.66(11)
O2 C8 C3 120.76(12)
N2 C8 C3 119.55(11)
N2 C9 C13 110.57(11)
N2 C9 C10 102.40(10)
C13 C9 C10 113.41(12)
N2 C9 H9 110.1
C13 C9 H9 110.1
C10 C9 H9 110.1
C11 C10 C9 102.16(11)
C11 C10 H10A 111.3
C9 C10 H10A 111.3
C11 C10 H10B 111.3
C9 C10 H10B 111.3
H10A C10 H10B 109.2
C12 C11 C10 102.56(11)
C12 C11 H11A 111.3
C10 C11 H11A 111.3
C12 C11 H11B 111.3
C10 C11 H11B 111.3
H11A C11 H11B 109.2
N2 C12 C11 102.49(11)
N2 C12 H12A 111.3
C11 C12 H12A 111.3
N2 C12 H12B 111.3
C11 C12 H12B 111.3
H12A C12 H12B 109.2
O3 C13 O4 124.39(13)
O3 C13 C9 124.32(12)
O4 C13 C9 111.24(12)
O4 C14 H14A 109.5
O4 C14 H14B 109.5
H14A C14 H14B 109.5
O4 C14 H14C 109.5
H14A C14 H14C 109.5
H14B C14 H14C 109.5
O5 C15 C16 106.60(14)
O5 C15 H15A 110.4
C16 C15 H15A 110.4
O5 C15 H15B 110.4
C16 C15 H15B 110.4
H15A C15 H15B 108.6
C15 C16 H16A 109.5
C15 C16 H16B 109.5
H16A C16 H16B 109.5
C15 C16 H16C 109.5
H16A C16 H16C 109.5
H16B C16 H16C 109.5

loop_
_geom_bond_atom_site_label_1
_geom_bond_atom_site_label_2
_geom_bond_distance
O1 C1 1.2009(17)
O2 C8 1.2346(16)
O3 C13 1.1926(17)
O4 C13 1.3288(15)
O4 C14 1.4432(17)
O5 C1 1.3402(17)
O5 C15 1.445(2)
N1 C1 1.3482(19)
N1 C2 1.4003(17)
N1 H1 0.8800
N2 C8 1.3403(18)
N2 C9 1.4686(16)
N2 C12 1.4800(17)
C2 C7 1.3895(18)
C2 C3 1.401(2)
C3 C4 1.385(2)
C3 C8 1.4930(17)
C4 C5 1.385(2)
C4 H4 0.9500
C5 C6 1.372(2)
C5 H5 0.9500
C6 C7 1.380(2)
C6 H6 0.9500
C7 H7 0.9500
C9 C13 1.5115(19)
C9 C10 1.5279(19)
C9 H9 1.0000
C10 C11 1.521(2)
C10 H10A 0.9900
C10 H10B 0.9900
C11 C12 1.517(2)
C11 H11A 0.9900
C11 H11B 0.9900
C12 H12A 0.9900
C12 H12B 0.9900
C14 H14A 0.9800
C14 H14B 0.9800
C14 H14C 0.9800
C15 C16 1.488(2)
C15 H15A 0.9900
C15 H15B 0.9900
C16 H16A 0.9800
C16 H16B 0.9800
C16 H16C 0.9800

loop_
_geom_torsion_atom_site_label_1
_geom_torsion_atom_site_label_2
_geom_torsion_atom_site_label_3
_geom_torsion_atom_site_label_4
_geom_torsion
C15 O5 C1 O1 -0.1(2)
C15 O5 C1 N1 -179.66(13)
C2 N1 C1 O1 -4.1(2)
C2 N1 C1 O5 175.47(12)
C1 N1 C2 C7 36.41(19)
C1 N1 C2 C3 -144.62(14)
C7 C2 C3 C4 2.2(2)
N1 C2 C3 C4 -176.81(12)
C7 C2 C3 C8 178.09(12)
N1 C2 C3 C8 -0.90(19)
C2 C3 C4 C5 -1.8(2)
C8 C3 C4 C5 -177.67(14)
C3 C4 C5 C6 0.3(2)
C4 C5 C6 C7 0.9(2)
C5 C6 C7 C2 -0.5(2)
N1 C2 C7 C6 177.95(13)
C3 C2 C7 C6 -1.0(2)
C9 N2 C8 O2 0.1(2)
C12 N2 C8 O2 164.51(14)
C9 N2 C8 C3 178.09(12)
C12 N2 C8 C3 -17.5(2)
C4 C3 C8 O2 140.17(14)
C2 C3 C8 O2 -35.6(2)
C4 C3 C8 N2 -37.8(2)
C2 C3 C8 N2 146.41(13)
C8 N2 C9 C13 -57.69(16)
C12 N2 C9 C13 135.26(12)
C8 N2 C9 C10 -178.82(12)
C12 N2 C9 C10 14.13(15)
N2 C9 C10 C11 -35.16(14)
C13 C9 C10 C11 -154.31(12)
C9 C10 C11 C12 43.68(15)
C8 N2 C12 C11 -152.43(14)
C9 N2 C12 C11 12.72(15)
C10 C11 C12 N2 -34.46(15)
C14 O4 C13 O3 1.5(2)
C14 O4 C13 C9 179.11(12)
N2 C9 C13 O3 -46.89(18)
C10 C9 C13 O3 67.46(17)
N2 C9 C13 O4 135.54(11)
C10 C9 C13 O4 -110.10(13)
C1 O5 C15 C16 171.44(13)
